data_4000272
loop_
_publ_author_name
'Li, Linyan'
'Jin, Xianglin'
'Li, Guobao'
'Wang, Yingxia'
'Liao, Fuhui'
'Yao, Guangqin'
'Lin, Jianhua'

_publ_section_title
;
 Novel Rare Earth Polyborates. 2. Syntheses and Structures
;
_journal_coden_ASTM CMATEX
_journal_issue 11
_journal_name_full 'Chemistry of Materials'
_journal_page_first 2253
_journal_page_last 2260
_journal_paper_doi 10.1021/cm030004d
_journal_volume 15
_journal_year 2003
_chemical_formula_sum 'B5 La O9'
_space_group_IT_number 14
_symmetry_cell_setting monoclinic
_symmetry_space_group_name_Hall '-P 2ybc'
_symmetry_space_group_name_H-M 'P 1 21/c 1'
_cell_angle_alpha 90.0
_cell_angle_beta 105.1670(8)
_cell_angle_gamma 90.0
_cell_length_a 6.44180(14)
_cell_length_b 11.68883(26)
_cell_length_c 8.17062(18)
_pd_phase_name LaB5O9
_refine_ls_goodness_of_fit_all 2.31
_refine_ls_number_parameters 46
_refine_ls_shift/esd_max 2.93
_refine_ls_shift/esd_mean 0.45
_cod_depositor_comments
;
 Updated bibliographic information.

 Antanas Vaitkus,
 2019-10-01
;
_cod_original_sg_symbol_H-M 'P 21/c'
_cod_original_formula_sum 'La B5 O9'
_cod_database_code 4000272

loop_
_symmetry_equiv_pos_as_xyz
+x,+y,+z
-x,+y+1/2,-z+1/2
-x,-y,-z
+x,-y+1/2,+z+1/2

loop_
_atom_site_label
_atom_site_fract_x
_atom_site_fract_y
_atom_site_fract_z
_atom_site_occupancy
_atom_site_thermal_displace_type
_atom_site_U_iso_or_equiv
_atom_site_symmetry_multiplicity
La1 0.75130(18) 0.17429(9) 0.14304(14) 1.0 Uiso 0.01294 4
O1 -0.4162(16) -0.1150(8) 0.0706(12) 1.0 Uiso 0.01292 4
O2 0.5972(16) 0.0091(8) 0.3053(11) 1.0 Uiso 0.01292 4
O3 0.2834(17) -0.0979(8) 0.1756(11) 1.0 Uiso 0.01292 4
O4 -0.0697(15) -0.0264(8) 0.1580(11) 1.0 Uiso 0.01292 4
O5 0.7624(14) 0.3398(8) -0.0447(10) 1.0 Uiso 0.01292 4
O6 0.2224(16) 0.0185(8) 0.4033(11) 1.0 Uiso 0.01292 4
O7 -0.4095(16) -0.2001(8) 0.3391(11) 1.0 Uiso 0.01292 4
O8 -0.1399(14) -0.3429(9) 0.4349(11) 1.0 Uiso 0.01292 4
O9 -0.1144(16) -0.2220(7) 0.2173(12) 1.0 Uiso 0.01292 4
B1 0.1498(33) -0.0332(16) 0.2435(22) 1.0 Uiso 0.0174 4
B2 0.7090(33) 0.4459(15) -0.0408(24) 1.0 Uiso 0.0174 4
B3 0.524(4) -0.0995(16) 0.2303(25) 1.0 Uiso 0.0174 4
B4 -0.1908(32) -0.1332(16) 0.0907(25) 1.0 Uiso 0.0174 4
B5 -0.222(4) -0.2506(15) 0.3295(26) 1.0 Uiso 0.0174 4
